data_7126342
loop_
_publ_author_name
'Fukatsu, Arisa'
'Morimoto, Yuma'
'Sugimoto, Hideki'
'Itoh, Shinobu'

_publ_section_title
;
 Modelling a 'histidine brace' motif in mononuclear copper monooxygenases.
;
_journal_issue 38
_journal_name_full 'Chemical communications (Cambridge, England)'
_journal_page_first 5123
_journal_page_last 5126
_journal_paper_doi 10.1039/d0cc01392g
_journal_volume 56
_journal_year 2020
_chemical_formula_moiety 'C19 H17 Cu F6 N5 O4'
_chemical_formula_sum 'C19 H17 Cu F6 N5 O4'
_chemical_formula_weight 556.91
_space_group_crystal_system monoclinic
_space_group_IT_number 14
_space_group_name_Hall '-P 2yn'
_space_group_name_H-M_alt 'P 1 21/n 1'
_atom_sites_solution_hydrogens geom
_atom_sites_solution_primary dual
_audit_creation_date 2020-02-04
_audit_creation_method
;
Olex2 1.2
(compiled 2018.05.29 svn.r3508 for OlexSys, GUI svn.r5506)
;
_audit_update_record
;
2020-02-22 deposited with the CCDC.	2020-04-01 downloaded from the CCDC.
;
_cell_angle_alpha 90
_cell_angle_beta 106.714(7)
_cell_angle_gamma 90
_cell_formula_units_Z 4
_cell_length_a 10.8947(6)
_cell_length_b 17.8622(8)
_cell_length_c 11.5657(6)
_cell_measurement_reflns_used 16523
_cell_measurement_temperature 103
_cell_measurement_theta_max 27.46
_cell_measurement_theta_min 2.17
_cell_volume 2155.6(2)
_computing_molecular_graphics 'Olex2 (Dolomanov et al., 2009)'
_computing_publication_material 'Olex2 (Dolomanov et al., 2009)'
_computing_structure_refinement 'ShelXL (Sheldrick, 2015)'
_computing_structure_solution 'ShelXT (Sheldrick, 2015)'
_diffrn_ambient_temperature 103
_diffrn_measured_fraction_theta_full 1.000
_diffrn_measured_fraction_theta_max 0.999
_diffrn_measurement_device_type 'R-AXIS RAPID'
_diffrn_radiation_type MoK\a
_diffrn_radiation_wavelength 0.71075
_diffrn_reflns_av_R_equivalents 0.0410
_diffrn_reflns_av_unetI/netI 0.0355
_diffrn_reflns_Laue_measured_fraction_full 1.000
_diffrn_reflns_Laue_measured_fraction_max 0.999
_diffrn_reflns_limit_h_max 14
_diffrn_reflns_limit_h_min -14
_diffrn_reflns_limit_k_max 23
_diffrn_reflns_limit_k_min -23
_diffrn_reflns_limit_l_max 15
_diffrn_reflns_limit_l_min -12
_diffrn_reflns_number 20595
_diffrn_reflns_point_group_measured_fraction_full 1.000
_diffrn_reflns_point_group_measured_fraction_max 0.999
_diffrn_reflns_theta_full 25.242
_diffrn_reflns_theta_max 27.478
_diffrn_reflns_theta_min 2.163
_exptl_absorpt_coefficient_mu 1.103
_exptl_absorpt_correction_T_max 1.0000
_exptl_absorpt_correction_T_min 0.7621
_exptl_absorpt_correction_type multi-scan
_exptl_absorpt_process_details 'ABSCOR (Rigaku, 1995)'
_exptl_crystal_colour blue
_exptl_crystal_colour_primary blue
_exptl_crystal_density_diffrn 1.716
_exptl_crystal_description plate
_exptl_crystal_F_000 1124
_exptl_crystal_size_max 0.7
_exptl_crystal_size_mid 0.2
_exptl_crystal_size_min 0.1
_refine_diff_density_max 0.490
_refine_diff_density_min -0.265
_refine_diff_density_rms 0.080
_refine_ls_extinction_method none
_refine_ls_goodness_of_fit_ref 1.019
_refine_ls_hydrogen_treatment constr
_refine_ls_matrix_type full
_refine_ls_number_parameters 344
_refine_ls_number_reflns 4924
_refine_ls_number_restraints 36
_refine_ls_restrained_S_all 1.037
_refine_ls_R_factor_all 0.0522
_refine_ls_R_factor_gt 0.0374
_refine_ls_shift/su_max 0.001
_refine_ls_shift/su_mean 0.000
_refine_ls_structure_factor_coef Fsqd
_refine_ls_weighting_details 'w=1/[\s^2^(Fo^2^)+(0.0429P)^2^+1.1530P] where P=(Fo^2^+2Fc^2^)/3'
_refine_ls_weighting_scheme calc
_refine_ls_wR_factor_gt 0.0812
_refine_ls_wR_factor_ref 0.0864
_reflns_Friedel_coverage 0.000
_reflns_number_gt 3989
_reflns_number_total 4924
_reflns_threshold_expression 'I > 2\s(I)'
_cod_data_source_file d0cc01392g2.cif
_cod_data_source_block shelx_trans
_cod_depositor_comments 'Adding full bibliography for 7126342.cif.'
_cod_database_code 7126342
_shelx_shelxl_version_number 2018/3
_shelx_space_group_comment
;
The symmetry employed for this shelxl refinement is uniquely defined
by the following loop, which should always be used as a source of
symmetry information in preference to the above space-group names.
They are only intended as comments.
;
_olex2_refinement_description
;
1. Fixed Uiso
 At 1.2 times of:
  All C(H) groups, All C(H,H) groups, All N(H) groups
2. Uiso/Uaniso restraints and constraints
Uanis(F00T) \\sim Ueq, Uanis(F00S) \\sim Ueq, Uanis(F00Z) \\sim Ueq,
Uanis(F00Y) \\sim Ueq, Uanis(F00F) \\sim Ueq, Uanis(F00E) \\sim Ueq: with sigma
of 0.008 and sigma for terminal atoms of 0.016
3. Others
 Sof(F00T)=Sof(F00F)=Sof(F00Z)=1-FVAR(1)
 Sof(F00E)=Sof(F00S)=Sof(F00Y)=FVAR(1)
4.a Ternary CH refined with riding coordinates:
 N00C(H00C)
4.b Secondary CH2 refined with riding coordinates:
 C00P(H00a,H00d), C00Q(H00e,H00f), C00T(H00g,H00h)
4.c Aromatic/amide H refined with riding coordinates:
 N00B(H00B), N9(H9), C00L(H00L), C00M(H00M), C00N(H00N), C00R(H00R),
 C00U(H00U), C00V(H00V), C00X(H00X), C00Z(H00Z)
;
_olex2_submission_special_instructions 'No special instructions were received'

loop_
_space_group_symop_operation_xyz
'x, y, z'
'-x+1/2, y+1/2, -z+1/2'
'-x, -y, -z'
'x-1/2, -y-1/2, z-1/2'

loop_
_atom_site_label
_atom_site_type_symbol
_atom_site_fract_x
_atom_site_fract_y
_atom_site_fract_z
_atom_site_U_iso_or_equiv
_atom_site_adp_type
_atom_site_occupancy
_atom_site_site_symmetry_order
_atom_site_calc_flag
_atom_site_refinement_flags_posn
_atom_site_refinement_flags_adp
_atom_site_refinement_flags_occupancy
_atom_site_disorder_assembly
_atom_site_disorder_group
Cu01 Cu 0.60873(2) 0.30938(2) 0.55939(2) 0.02145(8) Uani 1 1 d . . . . .
O002 O 0.65186(15) 0.38969(8) 0.71841(14) 0.0283(3) Uani 1 1 d . . . . .
F003 F 0.69872(16) 0.49396(8) 0.88738(16) 0.0512(4) Uani 1 1 d . . . . .
O004 O 0.71962(15) 0.37540(8) 0.48720(16) 0.0326(4) Uani 1 1 d . . . . .
O005 O 0.72412(17) 0.29888(9) 0.33365(17) 0.0410(4) Uani 1 1 d . . . . .
F006 F 0.49943(17) 0.47684(9) 0.8554(2) 0.0673(6) Uani 1 1 d . . . . .
N007 N 0.45674(17) 0.36829(9) 0.47450(16) 0.0241(4) Uani 1 1 d . . . . .
N008 N 0.76715(17) 0.25125(9) 0.62736(16) 0.0241(4) Uani 1 1 d . . . . .
F009 F 0.6334(2) 0.42295(9) 1.00568(16) 0.0680(6) Uani 1 1 d . . . . .
O00A O 0.5726(2) 0.31577(9) 0.83678(17) 0.0431(4) Uani 1 1 d . . . . .
N00B N 0.34541(18) 0.46508(10) 0.38576(18) 0.0295(4) Uani 1 1 d . . . . .
H00B H 0.325458 0.505699 0.344721 0.035 Uiso 1 1 calc R . . . .
N00C N 0.50130(17) 0.22799(9) 0.61079(17) 0.0248(4) Uani 1 1 d . . . . .
H00C H 0.508131 0.239883 0.695127 0.030 Uiso 1 1 calc R . . . .
N9 N 0.97159(19) 0.22959(11) 0.70721(18) 0.0329(4) Uani 1 1 d . . . . .
H9 H 1.049201 0.234653 0.752001 0.039 Uiso 1 1 calc R . . . .
F00E F 0.9002(6) 0.4546(2) 0.4235(5) 0.0689(16) Uani 0.708(6) 1 d . U P A 1
C00F C 0.7646(2) 0.34842(11) 0.4079(2) 0.0264(5) Uani 1 1 d . . . . .
C00G C 0.3369(2) 0.36551(12) 0.4935(2) 0.0271(5) Uani 1 1 d . . . . .
C00H C 0.7995(2) 0.18699(11) 0.5748(2) 0.0265(4) Uani 1 1 d . . . . .
C00I C 0.7043(2) 0.14461(11) 0.4840(2) 0.0279(5) Uani 1 1 d . . . . .
C00J C 0.6130(2) 0.37479(11) 0.8073(2) 0.0279(5) Uani 1 1 d . . . . .
C00K C 0.5860(2) 0.12636(11) 0.5020(2) 0.0296(5) Uani 1 1 d . . . . .
C00L C 0.8735(2) 0.27481(12) 0.7057(2) 0.0285(5) Uani 1 1 d . . . . .
H00L H 0.879405 0.317251 0.753622 0.034 Uiso 1 1 calc R . . . .
C00M C 0.4572(2) 0.42911(11) 0.4088(2) 0.0278(5) Uani 1 1 d . . . . .
H00M H 0.526059 0.444582 0.382406 0.033 Uiso 1 1 calc R . . . .
C00N C 0.2678(2) 0.42585(12) 0.4391(2) 0.0311(5) Uani 1 1 d . . . . .
H00N H 0.184568 0.438084 0.438147 0.037 Uiso 1 1 calc R . . . .
C00O C 0.6125(2) 0.44214(13) 0.8908(2) 0.0361(6) Uani 1 1 d . . . . .
C00P C 0.5544(2) 0.15000(11) 0.6153(2) 0.0288(5) Uani 1 1 d . . . . .
H00A H 0.492408 0.115149 0.630338 0.035 Uiso 1 1 calc R . . . .
H00D H 0.631467 0.146654 0.682781 0.035 Uiso 1 1 calc R . . . .
C00Q C 0.3614(2) 0.22875(12) 0.5494(2) 0.0318(5) Uani 1 1 d . . . . .
H00E H 0.320541 0.189132 0.582242 0.038 Uiso 1 1 calc R . . . .
H00F H 0.346897 0.218911 0.464014 0.038 Uiso 1 1 calc R . . . .
C00R C 0.5014(3) 0.08141(12) 0.4164(2) 0.0386(6) Uani 1 1 d . . . . .
H00R H 0.423096 0.067956 0.427498 0.046 Uiso 1 1 calc R . . . .
F00S F 0.9386(4) 0.3675(3) 0.3223(3) 0.0796(17) Uani 0.708(6) 1 d . U P A 1
C00T C 0.3009(2) 0.30337(13) 0.5649(2) 0.0341(5) Uani 1 1 d . . . . .
H00G H 0.208383 0.297872 0.539951 0.041 Uiso 1 1 calc R . . . .
H00H H 0.327143 0.316839 0.649726 0.041 Uiso 1 1 calc R . . . .
C00U C 0.7339(3) 0.11959(13) 0.3804(2) 0.0380(6) Uani 1 1 d . . . . .
H00U H 0.811867 0.132581 0.368259 0.046 Uiso 1 1 calc R . . . .
C00V C 0.9269(2) 0.17396(13) 0.6251(2) 0.0333(5) Uani 1 1 d . . . . .
H00V H 0.974271 0.134690 0.606975 0.040 Uiso 1 1 calc R . . . .
C00W C 0.8956(3) 0.38166(14) 0.4111(3) 0.0401(6) Uani 1 1 d . . . . .
C00X C 0.5333(3) 0.05649(14) 0.3145(3) 0.0476(7) Uani 1 1 d . . . . .
H00X H 0.476178 0.026496 0.258208 0.057 Uiso 1 1 calc R . . . .
F00Y F 0.9854(2) 0.3582(2) 0.5132(3) 0.0764(14) Uani 0.708(6) 1 d . U P A 1
C00Z C 0.6488(3) 0.07605(14) 0.2967(3) 0.0475(7) Uani 1 1 d . . . . .
H00Z H 0.669186 0.059792 0.228072 0.057 Uiso 1 1 calc R . . . .
F00T F 0.8553(12) 0.4153(5) 0.2845(10) 0.110(4) Uani 0.292(6) 1 d . U P A 2
F00F F 0.9284(14) 0.4393(7) 0.4666(13) 0.092(5) Uani 0.292(6) 1 d . U P A 2
F00Z F 0.9719(7) 0.3318(4) 0.3905(11) 0.068(3) Uani 0.292(6) 1 d . U P A 2

loop_
_atom_site_aniso_label
_atom_site_aniso_U_11
_atom_site_aniso_U_22
_atom_site_aniso_U_33
_atom_site_aniso_U_23
_atom_site_aniso_U_13
_atom_site_aniso_U_12
Cu01 0.02016(13) 0.01886(12) 0.02682(15) 0.00230(10) 0.00915(10) 0.00172(10)
O002 0.0309(9) 0.0225(7) 0.0346(9) -0.0018(6) 0.0144(7) 0.0000(6)
F003 0.0580(11) 0.0416(8) 0.0620(11) -0.0225(7) 0.0299(9) -0.0205(7)
O004 0.0295(9) 0.0285(8) 0.0461(10) 0.0099(7) 0.0212(8) 0.0047(6)
O005 0.0337(10) 0.0421(10) 0.0409(11) -0.0042(8) 0.0006(8) -0.0085(8)
F006 0.0442(10) 0.0529(10) 0.1101(17) -0.0238(10) 0.0306(11) 0.0110(8)
N007 0.0228(9) 0.0227(8) 0.0277(10) 0.0023(7) 0.0086(8) 0.0021(7)
N008 0.0255(10) 0.0205(8) 0.0268(10) 0.0015(7) 0.0084(8) 0.0016(7)
F009 0.1225(18) 0.0502(9) 0.0429(10) -0.0113(8) 0.0421(11) -0.0086(10)
O00A 0.0625(13) 0.0335(9) 0.0388(10) -0.0037(7) 0.0233(9) -0.0128(8)
N00B 0.0268(10) 0.0230(9) 0.0360(11) 0.0045(8) 0.0046(9) 0.0026(7)
N00C 0.0254(10) 0.0214(8) 0.0284(10) 0.0024(7) 0.0092(8) -0.0005(7)
N9 0.0240(10) 0.0374(10) 0.0337(11) 0.0072(8) 0.0026(9) 0.0042(8)
F00E 0.056(2) 0.0410(15) 0.111(4) 0.009(2) 0.027(2) -0.0195(15)
C00F 0.0213(11) 0.0265(10) 0.0292(12) 0.0086(9) 0.0037(9) 0.0017(8)
C00G 0.0226(11) 0.0272(10) 0.0320(12) -0.0006(9) 0.0085(10) 0.0008(8)
C00H 0.0309(12) 0.0235(10) 0.0261(11) 0.0035(8) 0.0100(9) 0.0053(9)
C00I 0.0345(13) 0.0193(9) 0.0282(12) 0.0025(8) 0.0064(10) 0.0072(9)
C00J 0.0246(11) 0.0253(10) 0.0333(13) -0.0022(9) 0.0074(10) 0.0007(8)
C00K 0.0353(13) 0.0180(10) 0.0321(13) 0.0036(8) 0.0043(10) 0.0055(9)
C00L 0.0289(12) 0.0278(11) 0.0283(12) 0.0022(9) 0.0072(10) 0.0011(9)
C00M 0.0268(12) 0.0255(10) 0.0311(12) 0.0032(8) 0.0087(10) 0.0010(8)
C00N 0.0218(11) 0.0297(11) 0.0410(14) 0.0008(9) 0.0076(10) 0.0023(9)
C00O 0.0389(14) 0.0330(12) 0.0433(15) -0.0065(10) 0.0228(12) -0.0036(10)
C00P 0.0289(12) 0.0234(10) 0.0337(13) 0.0081(9) 0.0084(10) 0.0004(9)
C00Q 0.0249(12) 0.0295(11) 0.0410(14) 0.0055(9) 0.0096(10) -0.0038(9)
C00R 0.0393(14) 0.0225(11) 0.0478(16) 0.0019(10) 0.0024(12) 0.0027(10)
F00S 0.073(3) 0.119(4) 0.071(2) -0.047(2) 0.059(2) -0.050(3)
C00T 0.0248(12) 0.0361(12) 0.0457(15) 0.0094(10) 0.0170(11) 0.0044(9)
C00U 0.0497(16) 0.0316(12) 0.0345(14) 0.0002(10) 0.0150(12) 0.0107(11)
C00V 0.0331(13) 0.0305(11) 0.0362(14) 0.0049(9) 0.0098(11) 0.0102(10)
C00W 0.0382(15) 0.0375(13) 0.0522(17) -0.0030(11) 0.0252(13) -0.0077(11)
C00X 0.063(2) 0.0292(12) 0.0380(16) -0.0078(10) -0.0052(14) 0.0043(12)
F00Y 0.0171(12) 0.131(3) 0.071(2) 0.051(2) -0.0033(12) -0.0060(14)
C00Z 0.068(2) 0.0378(14) 0.0352(15) -0.0068(11) 0.0116(14) 0.0114(13)
F00T 0.146(8) 0.088(6) 0.145(8) 0.044(6) 0.118(7) 0.009(6)
F00F 0.070(7) 0.120(10) 0.108(9) -0.098(8) 0.061(7) -0.065(7)
F00Z 0.030(3) 0.055(4) 0.129(9) 0.000(4) 0.038(4) -0.001(3)

loop_
_atom_type_symbol
_atom_type_description
_atom_type_scat_dispersion_real
_atom_type_scat_dispersion_imag
_atom_type_scat_source
C C 0.0033 0.0016 'International Tables Vol C Tables 4.2.6.8 and 6.1.1.4'
H H 0.0000 0.0000 'International Tables Vol C Tables 4.2.6.8 and 6.1.1.4'
Cu Cu 0.3201 1.2651 'International Tables Vol C Tables 4.2.6.8 and 6.1.1.4'
F F 0.0171 0.0103 'International Tables Vol C Tables 4.2.6.8 and 6.1.1.4'
N N 0.0061 0.0033 'International Tables Vol C Tables 4.2.6.8 and 6.1.1.4'
O O 0.0106 0.0060 'International Tables Vol C Tables 4.2.6.8 and 6.1.1.4'

loop_
_geom_angle_atom_site_label_1
_geom_angle_atom_site_label_2
_geom_angle_atom_site_label_3
_geom_angle
_geom_angle_site_symmetry_1
_geom_angle_site_symmetry_3
_geom_angle_publ_flag
O004 Cu01 O002 87.54(6) . . ?
O004 Cu01 N00C 169.54(7) . . ?
N007 Cu01 O002 90.84(7) . . ?
N007 Cu01 O004 89.95(7) . . ?
N007 Cu01 N008 173.42(7) . . ?
N007 Cu01 N00C 93.15(7) . . ?
N008 Cu01 O002 93.22(7) . . ?
N008 Cu01 O004 85.06(7) . . ?
N008 Cu01 N00C 91.04(7) . . ?
N00C Cu01 O002 102.39(6) . . ?
C00J O002 Cu01 119.48(13) . . ?
C00F O004 Cu01 118.76(14) . . ?
C00G N007 Cu01 126.66(14) . . ?
C00M N007 Cu01 125.61(15) . . ?
C00M N007 C00G 106.20(18) . . ?
C00H N008 Cu01 124.22(15) . . ?
C00L N008 Cu01 126.94(14) . . ?
C00L N008 C00H 106.34(18) . . ?
C00M N00B C00N 107.99(18) . . ?
C00P N00C Cu01 114.81(13) . . ?
C00Q N00C Cu01 116.49(13) . . ?
C00Q N00C C00P 110.89(17) . . ?
C00L N9 C00V 107.9(2) . . ?
O004 C00F C00W 112.9(2) . . ?
O005 C00F O004 130.8(2) . . ?
O005 C00F C00W 116.2(2) . . ?
N007 C00G C00T 121.41(19) . . ?
C00N C00G N007 108.59(19) . . ?
C00N C00G C00T 130.0(2) . . ?
N008 C00H C00I 121.75(19) . . ?
C00V C00H N008 108.0(2) . . ?
C00V C00H C00I 130.2(2) . . ?
C00K C00I C00H 120.5(2) . . ?
C00U C00I C00H 119.4(2) . . ?
C00U C00I C00K 120.1(2) . . ?
O002 C00J C00O 114.36(18) . . ?
O00A C00J O002 130.2(2) . . ?
O00A C00J C00O 115.4(2) . . ?
C00I C00K C00P 120.9(2) . . ?
C00R C00K C00I 118.4(2) . . ?
C00R C00K C00P 120.6(2) . . ?
N008 C00L N9 110.9(2) . . ?
N007 C00M N00B 110.83(19) . . ?
C00G C00N N00B 106.38(19) . . ?
F003 C00O F006 105.4(2) . . ?
F003 C00O C00J 113.24(18) . . ?
F006 C00O C00J 109.9(2) . . ?
F009 C00O F003 106.9(2) . . ?
F009 C00O F006 107.8(2) . . ?
F009 C00O C00J 113.2(2) . . ?
N00C C00P C00K 114.26(17) . . ?
N00C C00Q C00T 111.84(19) . . ?
C00X C00R C00K 120.6(3) . . ?
C00G C00T C00Q 113.10(19) . . ?
C00Z C00U C00I 120.6(3) . . ?
C00H C00V N9 106.8(2) . . ?
F00E C00W C00F 113.2(3) . . ?
F00E C00W F00Y 102.5(3) . . ?
F00S C00W F00E 105.9(4) . . ?
F00S C00W C00F 117.4(3) . . ?
F00S C00W F00Y 107.3(3) . . ?
F00Y C00W C00F 109.4(2) . . ?
F00T C00W C00F 96.9(4) . . ?
F00F C00W C00F 118.1(6) . . ?
F00F C00W F00T 97.7(9) . . ?
F00F C00W F00Z 125.4(8) . . ?
F00Z C00W C00F 111.9(4) . . ?
F00Z C00W F00T 96.8(6) . . ?
C00Z C00X C00R 120.4(3) . . ?
C00U C00Z C00X 119.9(3) . . ?

loop_
_geom_bond_atom_site_label_1
_geom_bond_atom_site_label_2
_geom_bond_distance
_geom_bond_site_symmetry_2
_geom_bond_publ_flag
Cu01 O002 2.2725(15) . ?
Cu01 O004 2.0316(15) . ?
Cu01 N007 1.9693(18) . ?
Cu01 N008 1.9734(18) . ?
Cu01 N00C 2.0582(17) . ?
O002 C00J 1.248(3) . ?
F003 C00O 1.327(3) . ?
O004 C00F 1.254(3) . ?
O005 C00F 1.224(3) . ?
F006 C00O 1.334(3) . ?
N007 C00G 1.386(3) . ?
N007 C00M 1.326(3) . ?
N008 C00H 1.391(3) . ?
N008 C00L 1.318(3) . ?
F009 C00O 1.327(3) . ?
O00A C00J 1.228(3) . ?
N00B C00M 1.334(3) . ?
N00B C00N 1.373(3) . ?
N00C C00P 1.503(3) . ?
N00C C00Q 1.485(3) . ?
N9 C00L 1.336(3) . ?
N9 C00V 1.364(3) . ?
F00E C00W 1.311(5) . ?
C00F C00W 1.536(3) . ?
C00G C00N 1.361(3) . ?
C00G C00T 1.501(3) . ?
C00H C00I 1.458(3) . ?
C00H C00V 1.362(3) . ?
C00I C00K 1.402(3) . ?
C00I C00U 1.400(3) . ?
C00J C00O 1.544(3) . ?
C00K C00P 1.507(3) . ?
C00K C00R 1.396(3) . ?
C00Q C00T 1.521(3) . ?
C00R C00X 1.394(4) . ?
F00S C00W 1.271(4) . ?
C00U C00Z 1.373(4) . ?
C00W F00Y 1.365(4) . ?
C00W F00T 1.526(10) . ?
C00W F00F 1.212(11) . ?
C00W F00Z 1.287(7) . ?
C00X C00Z 1.378(4) . ?
